data_9004972
loop_
_publ_author_name
'Grice, J. C.'
'Gault, R. A.'

_publ_section_title
;Johnsenite-(Ce): A new member of the eudialyte group from Mont Saint-Hilaire,
 Quebec, Canada Locality: Poudrette Quarry, Mont Saint-Hilaire, Rouville
 County, Quebec, Canada Note: Occupancies invented to satisfy constraints from
 paper
;
_journal_name_full 'The Canadian Mineralogist'
_journal_page_first 105
_journal_page_last 115
_journal_paper_doi 10.2113/gscanmin.44.1.105
_journal_volume 44
_journal_year 2006
_chemical_compound_source 'Poudrette Quarry, Mont Saint-Hilaire, Rouville County, Quebec, Canada'
_chemical_formula_sum
;C H0.5 Ca5.67 Ce0.69 Cl1.5 Dy0.03 Fe0.81 Gd0.06 K0.15 La0.36 Mn2.55 Na11.85
 Nb0.16 Nd0.18 O81.38 Pr0.24 Si24.96 Sr0.51 Ti0.3 W0.82 Y0.24 Zr2.7
;
_chemical_name_mineral Johnsenite-(Ce)
_space_group_IT_number 160
_symmetry_space_group_name_Hall 'R 3 -2"'
_symmetry_space_group_name_H-M 'R 3 m :H'
_cell_angle_alpha 90
_cell_angle_beta 90
_cell_angle_gamma 120
_cell_formula_units_Z 3
_cell_length_a 14.2675
_cell_length_b 14.2675
_cell_length_c 30.0369
_cell_volume 5295.189
_database_code_amcsd 0006070
_exptl_crystal_density_diffrn 3.267
_cod_original_sg_symbol_H-M 'R 3 m'
_cod_original_formula_sum
;Na11.85 Ce.69 La.36 Y.24 Dy.03 Sr.51 Ca5.67 K.15 Pr.24 Nd.18 Gd.06 Mn2.55
 Fe.81 (Zr2.7 Ti.3) W.82 Nb.16 Si24.96 O81.38 C (Cl1.5 H.5)
;
_cod_database_code 9004972

loop_
_space_group_symop_operation_xyz
x,y,z
2/3+x,1/3+y,1/3+z
1/3+x,2/3+y,2/3+z
x,x-y,z
2/3+x,1/3+x-y,1/3+z
1/3+x,2/3+x-y,2/3+z
-y,-x,z
2/3-y,1/3-x,1/3+z
1/3-y,2/3-x,2/3+z
-x+y,y,z
2/3-x+y,1/3+y,1/3+z
1/3-x+y,2/3+y,2/3+z
-y,x-y,z
2/3-y,1/3+x-y,1/3+z
1/3-y,2/3+x-y,2/3+z
-x+y,-x,z
2/3-x+y,1/3-x,1/3+z
1/3-x+y,2/3-x,2/3+z

loop_
_atom_site_aniso_label
_atom_site_aniso_U_11
_atom_site_aniso_U_22
_atom_site_aniso_U_33
_atom_site_aniso_U_12
_atom_site_aniso_U_13
_atom_site_aniso_U_23
NaN1a 0.03800 0.03800 0.04800 0.00800 -0.01200 0.01300
NaN1b 0.02100 0.02100 0.05100 -0.00900 -0.02300 0.02300
NaN2 0.03590 0.03590 0.03500 0.00560 -0.01790 0.01790
NaN3 0.02980 0.02980 0.05500 -0.00700 0.01080 -0.01080
NaN5 0.08400 0.08400 0.05900 0.05500 0.01400 -0.01400
CeN4 0.01190 0.01190 0.02100 0.00310 0.00309 -0.00309
LaN4 0.01190 0.01190 0.02100 0.00310 0.00309 -0.00309
YN4 0.01190 0.01190 0.02100 0.00310 0.00309 -0.00309
DyN4 0.01190 0.01190 0.02100 0.00310 0.00309 -0.00309
SrN4 0.01190 0.01190 0.02100 0.00310 0.00309 -0.00309
CaN4 0.01190 0.01190 0.02100 0.00310 0.00309 -0.00309
KN4 0.01190 0.01190 0.02100 0.00310 0.00309 -0.00309
CaM1 0.01780 0.01670 0.01150 0.01010 -0.00080 0.00070
PrM1 0.01780 0.01670 0.01150 0.01010 -0.00080 0.00070
NdM1 0.01780 0.01670 0.01150 0.01010 -0.00080 0.00070
GdM1 0.01780 0.01670 0.01150 0.01010 -0.00080 0.00070
MnM1 0.01780 0.01670 0.01150 0.01010 -0.00080 0.00070
MnM25 0.01290 0.01290 0.00870 0.00370 -0.00020 0.00020
FeM25 0.01290 0.01290 0.00870 0.00370 -0.00020 0.00020
ZrZ 0.01045 0.01045 0.00680 0.00606 0.00003 -0.00003
TiZ 0.01045 0.01045 0.00680 0.00606 0.00003 -0.00003
WM3 0.01120 0.01120 0.01710 0.00560 0.00000 0.00000
NbM3 0.01120 0.01120 0.01710 0.00560 0.00000 0.00000
SiM4 0.01730 0.01730 0.02000 0.00870 0.00000 0.00000
Si1 0.01490 0.01490 0.01010 0.00940 -0.00100 0.00100
Si2 0.01780 0.01780 0.01150 0.01220 -0.00110 0.00110
Si3 0.01100 0.01100 0.01450 0.00660 0.00010 -0.00010
Si4 0.01317 0.01320 0.01370 0.00580 -0.00130 0.00130
Si5 0.01130 0.00980 0.01120 0.00480 -0.00090 -0.00210
Si6 0.01600 0.01060 0.00900 0.00630 -0.00060 0.00080
O1 0.01480 0.01480 0.03500 0.00720 -0.00030 0.00030
O2 0.02670 0.02670 0.02700 0.01530 -0.00780 0.00780
O3 0.03230 0.03230 0.01500 0.02290 0.00460 -0.00460
O4 0.01840 0.01840 0.02300 0.01040 0.00090 -0.00090
O5 0.02790 0.02790 0.01500 0.01400 -0.00500 0.00500
O6 0.03010 0.03010 0.01500 0.01600 0.00210 -0.00210
O7 0.00890 0.02400 0.02400 0.00940 0.00330 0.00690
O8 0.01970 0.01970 0.02100 0.00760 -0.00440 0.00440
O9 0.02640 0.02640 0.03240 0.02360 -0.00230 0.00230
O10 0.06300 0.02240 0.01900 0.02940 -0.00200 0.00130
O11 0.02230 0.02230 0.01600 0.00890 -0.00500 0.00500
O12 0.07670 0.07670 0.04300 0.06900 -0.00090 0.00090
O13 0.02080 0.03060 0.02600 0.01440 -0.00970 -0.00860
O14 0.01880 0.01470 0.00910 0.00700 -0.00200 -0.00160
O15 0.01160 0.01160 0.01800 0.00010 0.00060 -0.00060
O16 0.02440 0.01270 0.02000 0.01000 -0.00060 -0.00670
O17 0.02120 0.02260 0.01200 0.01030 0.00170 -0.00020
O18 0.00940 0.00940 0.02300 0.00200 0.00140 -0.00140
O19 0.02760 0.02760 0.03600 0.02120 0.00450 -0.00450
O20 0.02300 0.02300 0.02800 0.01200 0.00000 0.00000
CX1a 0.02900 0.02900 0.04500 0.01400 0.00000 0.00000
OX1b 0.02000 0.01700 0.04400 0.00800 0.00200 0.00400
ClX2a 0.05800 0.05800 1.40000 0.02900 0.00000 0.00000
O-HX2a 0.05800 0.05800 1.40000 0.02900 0.00000 0.00000

loop_
_atom_site_label
_atom_site_fract_x
_atom_site_fract_y
_atom_site_fract_z
_atom_site_occupancy
_atom_site_U_iso_or_equiv
_atom_site_type_symbol
_atom_site_attached_hydrogens
NaN1a 0.22500 0.77500 0.01280 0.65000 0.04600 Na 0
NaN1b 0.25420 0.74580 -0.00300 0.37000 0.04000 Na 0
NaN2 0.43620 0.56370 0.32578 1.00000 0.04110 Na 0
NaN3 0.10220 0.89780 0.21480 1.00000 0.04830 Na 0
NaN5 0.73860 0.26140 0.31490 0.93000 0.06900 Na 0
CeN4 0.56424 0.43576 0.11764 0.23000 0.01620 Ce 0
LaN4 0.56424 0.43576 0.11764 0.12000 0.01620 La 0
YN4 0.56424 0.43576 0.11764 0.08000 0.01620 Y 0
DyN4 0.56424 0.43576 0.11764 0.01000 0.01620 Dy 0
SrN4 0.56424 0.43576 0.11764 0.17000 0.01620 Sr 0
CaN4 0.56424 0.43576 0.11764 0.15000 0.01620 Ca 0
KN4 0.56424 0.43576 0.11764 0.05000 0.01620 K 0
CaM1 0.59496 0.92579 0.16778 0.87000 0.01470 Ca 0
PrM1 0.59496 0.92579 0.16778 0.04000 0.01470 Pr 0
NdM1 0.59496 0.92579 0.16778 0.03000 0.01470 Nd 0
GdM1 0.59496 0.92579 0.16778 0.01000 0.01470 Gd 0
MnM1 0.59496 0.92579 0.16778 0.06000 0.01470 Mn 0
MnM25 0.81830 0.18170 0.16963 0.66000 0.01270 Mn 0
FeM25 0.81830 0.18170 0.16963 0.25000 0.01270 Fe 0
MnM24 0.84390 0.15610 0.16590 0.07000 0.03900 Mn 0
FeM24 0.84390 0.15610 0.16590 0.02000 0.03900 Fe 0
ZrZ 0.49578 0.50422 0.00000 0.90000 0.00887 Zr 0
TiZ 0.49578 0.50422 0.00000 0.10000 0.00887 Ti 0
WM3 0.00000 0.00000 0.87004 0.82000 0.01317 W 0
NbM3 0.00000 0.00000 0.87004 0.16000 0.01317 Nb 0
SiM4 0.00000 0.00000 0.07970 0.96000 0.01820 Si 0
Si1 0.26281 0.73719 0.25070 1.00000 0.01240 Si 0
Si2 -0.26340 -0.73660 -0.24660 1.00000 0.01420 Si 0
Si3 0.54019 0.45981 0.24471 1.00000 0.01170 Si 0
Si4 0.12274 0.87726 0.09265 1.00000 0.01370 Si 0
Si5 0.94468 0.67493 0.26363 1.00000 0.01100 Si 0
Si6 0.72370 0.06198 0.06915 1.00000 0.01200 Si 0
O1 0.39520 0.60480 0.24910 1.00000 0.02170 O 0
O2 0.22320 0.77680 0.20910 1.00000 0.02610 O 0
O3 0.23350 0.76650 0.29820 1.00000 0.02350 O 0
O4 0.27100 0.72800 0.09410 1.00000 0.01930 O 0
O5 0.45000 0.55000 0.12310 1.00000 0.02320 O 0
O6 0.09030 0.90970 0.36900 1.00000 0.02470 O 0
O7 0.60920 0.03830 0.27407 1.00000 0.01850 O 0
O8 0.51680 0.48320 0.19490 1.00000 0.02130 O 0
O9 0.60510 0.39490 0.24910 1.00000 0.02370 O 0
O10 0.72320 0.94880 0.05949 1.00000 0.03140 O 0
O11 0.15500 0.84500 0.13760 1.00000 0.02110 O 0
O12 0.05890 0.94110 0.10200 1.00000 0.05200 O 0
O13 0.29640 0.90090 -0.62587 1.00000 0.02520 O 0
O14 0.70450 0.07480 0.12135 1.00000 0.01480 O 0
O15 0.83890 0.16110 0.05080 1.00000 0.01630 O 0
O16 0.74870 0.77430 0.29432 1.00000 0.01870 O 0
O17 0.95820 0.70100 0.21135 1.00000 0.01910 O 0
O18 0.81940 0.18060 0.27930 1.00000 0.01500 O 0
O19 0.73000 0.27000 0.17140 1.00000 0.02710 O 0
O20 0.00000 0.00000 0.02610 0.84000 0.02500 O 0
CX1a 0.00000 0.00000 -0.26440 1.00000 0.03400 C 0
OX1b 0.71800 0.43600 0.07420 0.68000 0.02800 O 0
ClX2a 0.00000 0.00000 0.24600 0.75000 0.05000 Cl 0
O-HX2a 0.00000 0.00000 0.24600 0.25000 0.05000 O 0
ClX2b 0.00000 0.00000 0.25240 0.75000 0.04900 Cl 0
O-HX2b 0.00000 0.00000 0.25240 0.25000 0.04900 O 0

loop_
_cod_changelog_entry_id
_cod_changelog_entry_author
_cod_changelog_entry_date
_cod_changelog_entry_text
1
;cod-tools version 3.8.0
Id: cif_guess_AMCSD_atom_types 9581 2023-05-17 12:35:41Z saulius
;
2023-05-23T09:20:02+03:00
;Derived atom types and hydrogen counts
from atom names that follow the AMCSD naming convention
(Wat == water, O-H == hydroxyl).
;
2
;cod-tools version 3.10.1
Id: cif_fix_AMCSD_aniso_labels 10200 2024-08-01 14:09:44Z saulius
;
2024-08-02T12:20:50+03:00
;Changed the following '_atom_site_aniso_label' values:
'OHX2a' -> 'O-HX2a'
;

loop_
_cod_related_entry_id
_cod_related_entry_database
_cod_related_entry_code
1 AMCSD 0006070
